data_7709255
loop_
_publ_author_name
'Reinhard, Garrett L.'
'Jayaraman, Selvakumar'
'Prybil, Joshua W.'
'Arambula, Jonathan F.'
'Arumugam, Kuppuswamy'

_publ_section_title
;
 Detailed structural and spectroscopic elucidation of ferrocenium coupled
 N-heterocyclic carbene gold(I) complexes.
;
_journal_issue 4
_journal_name_full 'Dalton transactions (Cambridge, England : 2003)'
_journal_page_first 1533
_journal_page_last 1541
_journal_paper_doi 10.1039/d1dt03174k
_journal_volume 51
_journal_year 2022
_chemical_formula_moiety 'C46 H48 Au Fe2 N4, B F4'
_chemical_formula_sum 'C46 H48 Au B F4 Fe2 N4'
_chemical_formula_weight 1052.40
_space_group_crystal_system monoclinic
_space_group_IT_number 14
_space_group_name_Hall '-P 2ybc'
_space_group_name_H-M_alt 'P 1 21/c 1'
_symmetry_Int_Tables_number 14
_atom_sites_solution_primary dual
_audit_creation_date 2021-04-23
_audit_creation_method
;
Olex2 1.2
(compiled 2018.05.29 svn.r3510 for OlexSys, GUI svn.r5506)
;
_audit_update_record
;
2021-09-13 deposited with the CCDC.	2021-11-17 downloaded from the CCDC.
;
_cell_angle_alpha 90
_cell_angle_beta 94.344(5)
_cell_angle_gamma 90
_cell_formula_units_Z 4
_cell_length_a 11.798(2)
_cell_length_b 23.649(4)
_cell_length_c 15.577(3)
_cell_measurement_reflns_used 9994
_cell_measurement_temperature 170
_cell_measurement_theta_max 27.98
_cell_measurement_theta_min 2.90
_cell_volume 4333.7(13)
_computing_cell_refinement 'SAINT V8.38A (?, 2016)'
_computing_data_collection 'Apex3 v2017.3-0 (Bruker, 2016)'
_computing_data_reduction 'SAINT V8.38A (?, 2016)'
_computing_molecular_graphics 'Olex2 (Dolomanov et al., 2009)'
_computing_publication_material 'Olex2 (Dolomanov et al., 2009)'
_computing_structure_refinement 'olex2.refine (Bourhis et al., 2015)'
_computing_structure_solution 'XT (Sheldrick, 2015)'
_diffrn_ambient_temperature 170
_diffrn_measured_fraction_theta_full 0.9949
_diffrn_measured_fraction_theta_max 0.9949
_diffrn_measurement_device_type 'Bruker APEX-II CCD'
_diffrn_measurement_method '\f and \w scans'
_diffrn_radiation_monochromator 'Triumph curved graphite crystal'
_diffrn_radiation_type 'Mo K\a'
_diffrn_radiation_wavelength 0.71073
_diffrn_reflns_av_R_equivalents 0.0392
_diffrn_reflns_av_unetI/netI 0.0321
_diffrn_reflns_limit_h_max 15
_diffrn_reflns_limit_h_min -15
_diffrn_reflns_limit_k_max 31
_diffrn_reflns_limit_k_min -31
_diffrn_reflns_limit_l_max 20
_diffrn_reflns_limit_l_min -20
_diffrn_reflns_number 54241
_diffrn_reflns_theta_full 28.2939
_diffrn_reflns_theta_max 28.29
_diffrn_reflns_theta_min 2.71
_diffrn_source 'sealed tube X-ray source'
_diffrn_standards_number 0
_exptl_absorpt_coefficient_mu 4.092
_exptl_absorpt_correction_T_max 0.7457
_exptl_absorpt_correction_T_min 0.5189
_exptl_absorpt_correction_type multi-scan
_exptl_absorpt_process_details
;
SADABS-2016/2 (Bruker,2016) was used for absorption correction.
wR2(int) was 0.1359 before and 0.0491 after correction.
The Ratio of minimum to maximum transmission is 0.6959.
The \l/2 correction factor is Not present.
;
_exptl_crystal_colour black
_exptl_crystal_colour_primary black
_exptl_crystal_density_diffrn 1.6129
_exptl_crystal_description needle
_exptl_crystal_F_000 2092.4507
_exptl_crystal_recrystallization_method 'Re-crystallisation from solvent'
_exptl_crystal_size_max 0.4
_exptl_crystal_size_mid 0.25
_exptl_crystal_size_min 0.15
_refine_diff_density_max 1.7740
_refine_diff_density_min -1.3783
_refine_diff_density_rms 0.1529
_refine_ls_d_res_high 0.7497
_refine_ls_d_res_low 7.5178
_refine_ls_goodness_of_fit_ref 1.0561
_refine_ls_hydrogen_treatment constr
_refine_ls_matrix_type full
_refine_ls_number_constraints 82
_refine_ls_number_parameters 529
_refine_ls_number_reflns 10721
_refine_ls_number_restraints 0
_refine_ls_restrained_S_all 1.0561
_refine_ls_R_factor_all 0.0571
_refine_ls_R_factor_gt 0.0374
_refine_ls_shift/su_max 0.0010
_refine_ls_shift/su_mean 0.0000
_refine_ls_structure_factor_coef Fsqd
_refine_ls_weighting_details 'w=1/[\s^2^(Fo^2^)+(0.0456P)^2^+6.3633P] where P=(Fo^2^+2Fc^2^)/3'
_refine_ls_weighting_scheme calc
_refine_ls_wR_factor_gt 0.0879
_refine_ls_wR_factor_ref 0.0995
_reflns_Friedel_coverage 0.0
_reflns_limit_h_max 15
_reflns_limit_h_min -15
_reflns_limit_k_max 31
_reflns_limit_k_min 0
_reflns_limit_l_max 20
_reflns_limit_l_min 0
_reflns_number_gt 8333
_reflns_number_total 10721
_reflns_threshold_expression I>=2u(I)
_cod_data_source_file d1dt03174k2.cif
_cod_data_source_block 19SW013LT_0m
_cod_depositor_comments
;
The following automatic conversions were performed:

data item '_exptl_absorpt_correction_type' value 'Multi-Scan' was
changed to 'multi-scan' in accordance with the
/home/data/users/saulius/crontab/automatic-downloads/rss-feeds/RSC/lib/dictionaries/cif_core.dic
dictionary named 'cif_core.dic' version 2.4.2 last updated on
2011-04-26.

Automatic conversion script
Id: cif_fix_values 7556 2019-12-06 15:28:31Z antanas 

 Adding full bibliography for 7709255--7709257.cif.
;
_cod_original_cell_volume 4333.7(14)
_cod_database_code 7709255
_olex2_refinement_description
;
1. Fixed Uiso
 At 1.2 times of:
  All C(H) groups, All C(H,H) groups
 At 1.5 times of:
  All C(H,H,H) groups
2.a Ternary CH refined with riding coordinates:
 C23(H23), C19(H19)
2.b Secondary CH2 refined with riding coordinates:
 C13(H13a,H13b), C36(H36a,H36b)
2.c Aromatic/amide H refined with riding coordinates:
 C18(H18), C2(H2), C3(H3), C31(H31), C26(H26), C25(H25), C6(H6), C17(H17),
 C8(H8), C21(H21), C29(H29), C38(H38), C41(H41), C39(H39), C15(H15), C40(H40),
 C16(H16), C22(H22), C44(H44), C43(H43), C20(H20), C45(H45), C42(H42), C46(H46)
2.d Idealised Me refined as rotating group:
 C33(H33a,H33b,H33c), C35(H35a,H35b,H35c), C10(H10a,H10b,H10c), C34(H34a,H34b,
 H34c), C12(H12a,H12b,H12c), C11(H11a,H11b,H11c)
;
_olex2_submission_special_instructions 'No special instructions were received'

loop_
_space_group_symop_id
_space_group_symop_operation_xyz
1 x,y,z
2 -x,y+1/2,-z+1/2
3 -x,-y,-z
4 x,-y-1/2,z-1/2

loop_
_atom_site_label
_atom_site_type_symbol
_atom_site_fract_x
_atom_site_fract_y
_atom_site_fract_z
_atom_site_U_iso_or_equiv
_atom_site_adp_type
_atom_site_occupancy
_atom_site_refinement_flags_posn
Au1 Au 0.274754(14) 0.394584(6) 0.259807(10) 0.03991(6) Uani 1.000000 .
Fe1 Fe 0.64040(6) 0.35437(3) 0.50263(4) 0.05161(17) Uani 1.000000 .
Fe2 Fe 0.22396(8) 0.59109(4) 0.06361(6) 0.0704(2) Uani 1.000000 .
N3 N 0.2917(3) 0.32701(16) 0.0988(2) 0.0504(9) Uani 1.000000 .
N1 N 0.1306(3) 0.39973(15) 0.4084(2) 0.0448(8) Uani 1.000000 .
N2 N 0.2993(3) 0.42233(16) 0.4530(2) 0.0463(8) Uani 1.000000 .
C1 C 0.2354(4) 0.40773(17) 0.3818(3) 0.0394(9) Uani 1.000000 .
N4 N 0.3347(4) 0.41299(19) 0.0743(3) 0.0556(10) Uani 1.000000 .
C27 C 0.2500(4) 0.27670(18) 0.1398(3) 0.0458(10) Uani 1.000000 .
C24 C 0.3040(4) 0.3777(2) 0.1366(3) 0.0457(10) Uani 1.000000 .
C32 C 0.1344(4) 0.2654(2) 0.1296(3) 0.0523(11) Uani 1.000000 .
C18 C 0.5495(5) 0.3569(3) 0.3868(4) 0.0681(15) Uani 1.000000 .
H18 H 0.5663(5) 0.3776(3) 0.3386(4) 0.0818(18) Uiso 1.000000 R
C2 C 0.1291(5) 0.4087(2) 0.4956(3) 0.0621(13) Uani 1.000000 .
H2 H 0.0670(5) 0.4055(2) 0.5286(3) 0.0745(16) Uiso 1.000000 R
C5 C 0.0165(4) 0.3235(2) 0.3428(3) 0.0516(11) Uani 1.000000 .
C28 C 0.3259(4) 0.2423(2) 0.1871(3) 0.0517(11) Uani 1.000000 .
C3 C 0.2358(5) 0.4230(3) 0.5232(3) 0.0620(13) Uani 1.000000 .
H3 H 0.2618(5) 0.4317(3) 0.5795(3) 0.0744(16) Uiso 1.000000 R
C13 C 0.4235(4) 0.4304(2) 0.4575(3) 0.0512(11) Uani 1.000000 .
H13a H 0.4431(4) 0.4545(2) 0.4105(3) 0.0614(13) Uiso 1.000000 R
H13b H 0.4483(4) 0.4491(2) 0.5112(3) 0.0614(13) Uiso 1.000000 R
C36 C 0.3507(5) 0.4740(2) 0.0850(4) 0.0651(14) Uani 1.000000 .
H36a H 0.3697(5) 0.4823(2) 0.1454(4) 0.0781(17) Uiso 1.000000 R
H36b H 0.4139(5) 0.4860(2) 0.0531(4) 0.0781(17) Uiso 1.000000 R
C4 C 0.0334(4) 0.3811(2) 0.3538(3) 0.0456(10) Uani 1.000000 .
C31 C 0.0977(5) 0.2163(2) 0.1671(4) 0.0669(15) Uani 1.000000 .
H31 H 0.0209(5) 0.2071(2) 0.1601(4) 0.0803(18) Uiso 1.000000 R
F3 F 0.3131(5) 0.4866(3) 0.6975(4) 0.167(3) Uani 1.000000 .
C26 C 0.3141(5) 0.3300(3) 0.0132(3) 0.0681(15) Uani 1.000000 .
H26 H 0.3114(5) 0.3004(3) -0.0261(3) 0.0817(18) Uiso 1.000000 R
C9 C -0.0402(4) 0.4217(2) 0.3167(4) 0.0591(13) Uani 1.000000 .
C25 C 0.3401(6) 0.3831(3) -0.0018(4) 0.0732(17) Uani 1.000000 .
H25 H 0.3588(6) 0.3979(3) -0.0542(4) 0.088(2) Uiso 1.000000 R
C6 C -0.0809(5) 0.3072(3) 0.2927(3) 0.0627(14) Uani 1.000000 .
H6 H -0.0948(5) 0.2688(3) 0.2838(3) 0.0753(17) Uiso 1.000000 R
C33 C 0.4500(5) 0.2572(3) 0.2018(4) 0.0765(17) Uani 1.000000 .
H33a H 0.4809(10) 0.2636(19) 0.1474(5) 0.115(3) Uiso 1.000000 GR
H33b H 0.4580(5) 0.2909(11) 0.236(2) 0.115(3) Uiso 1.000000 GR
H33c H 0.4900(8) 0.2267(8) 0.231(3) 0.115(3) Uiso 1.000000 GR
C7 C -0.1572(4) 0.3459(3) 0.2559(3) 0.0667(15) Uani 1.000000 .
C17 C 0.5868(6) 0.3010(3) 0.4066(5) 0.086(2) Uani 1.000000 .
H17 H 0.6339(6) 0.2791(3) 0.3747(5) 0.103(2) Uiso 1.000000 R
C14 C 0.4830(4) 0.3754(2) 0.4523(4) 0.0557(12) Uani 1.000000 .
C35 C 0.0525(5) 0.3055(3) 0.0838(4) 0.0771(17) Uani 1.000000 .
H35a H 0.042(3) 0.3377(9) 0.1198(12) 0.116(3) Uiso 1.000000 GR
H35b H 0.0821(19) 0.3176(15) 0.0312(15) 0.116(3) Uiso 1.000000 GR
H35c H -0.0191(13) 0.2868(6) 0.071(3) 0.116(3) Uiso 1.000000 GR
C30 C 0.1701(5) 0.1803(2) 0.2143(4) 0.0689(15) Uani 1.000000 .
C8 C -0.1356(5) 0.4021(3) 0.2674(4) 0.0731(17) Uani 1.000000 .
H8 H -0.1862(5) 0.4283(3) 0.2414(4) 0.088(2) Uiso 1.000000 R
C21 C 0.8101(6) 0.3502(6) 0.5178(8) 0.119(4) Uani 1.000000 .
H21 H 0.8546(6) 0.3271(6) 0.4856(8) 0.143(4) Uiso 1.000000 R
C37 C 0.2480(5) 0.5065(2) 0.0548(4) 0.0654(14) Uani 1.000000 .
C29 C 0.2838(5) 0.1941(2) 0.2235(4) 0.0657(14) Uani 1.000000 .
H29 H 0.3337(5) 0.1703(2) 0.2552(4) 0.0789(17) Uiso 1.000000 R
F1 F 0.4025(5) 0.4527(3) 0.8177(3) 0.159(2) Uani 1.000000 .
C10 C 0.0993(6) 0.2815(2) 0.3825(4) 0.0745(16) Uani 1.000000 .
H10a H 0.1684(15) 0.2831(13) 0.3537(19) 0.112(2) Uiso 1.000000 GR
H10b H 0.115(3) 0.2903(11) 0.4424(8) 0.112(2) Uiso 1.000000 GR
H10c H 0.0675(16) 0.2443(3) 0.377(3) 0.112(2) Uiso 1.000000 GR
F4 F 0.4982(6) 0.4750(4) 0.7124(4) 0.236(5) Uani 1.000000 .
C38 C 0.1521(7) 0.5186(3) 0.0991(6) 0.101(2) Uani 1.000000 .
H38 H 0.1416(7) 0.5072(3) 0.1551(6) 0.122(3) Uiso 1.000000 R
C41 C 0.2256(6) 0.5305(3) -0.0289(4) 0.0778(17) Uani 1.000000 .
H41 H 0.2735(6) 0.5289(3) -0.0736(4) 0.093(2) Uiso 1.000000 R
C39 C 0.0746(7) 0.5501(3) 0.0466(7) 0.112(3) Uani 1.000000 .
H39 H 0.0054(7) 0.5641(3) 0.0622(7) 0.135(3) Uiso 1.000000 R
F2 F 0.4188(6) 0.5370(3) 0.7804(5) 0.189(3) Uani 1.000000 .
C15 C 0.4767(5) 0.3305(2) 0.5112(5) 0.083(2) Uani 1.000000 .
H15 H 0.4374(5) 0.3307(2) 0.5608(5) 0.099(2) Uiso 1.000000 R
C34 C 0.1259(7) 0.1280(3) 0.2557(6) 0.111(3) Uani 1.000000 .
H34a H 0.108(5) 0.1366(7) 0.3134(15) 0.167(4) Uiso 1.000000 GR
H34b H 0.059(3) 0.1149(16) 0.223(2) 0.167(4) Uiso 1.000000 GR
H34c H 0.183(2) 0.0990(10) 0.257(4) 0.167(4) Uiso 1.000000 GR
C40 C 0.1186(7) 0.5570(3) -0.0324(6) 0.100(2) Uani 1.000000 .
H40 H 0.0836(7) 0.5758(3) -0.0797(6) 0.120(3) Uiso 1.000000 R
C16 C 0.5413(6) 0.2849(3) 0.4811(6) 0.099(2) Uani 1.000000 .
H16 H 0.5510(6) 0.2498(3) 0.5076(6) 0.119(3) Uiso 1.000000 R
C22 C 0.7762(10) 0.4050(7) 0.4988(8) 0.138(4) Uani 1.000000 .
H22 H 0.7955(10) 0.4262(7) 0.4518(8) 0.165(5) Uiso 1.000000 R
C12 C -0.0174(6) 0.4840(3) 0.3307(6) 0.096(2) Uani 1.000000 .
H12a H -0.041(4) 0.4950(6) 0.3859(15) 0.145(3) Uiso 1.000000 GR
H12b H 0.0624(9) 0.4913(5) 0.328(4) 0.145(3) Uiso 1.000000 GR
H12c H -0.059(4) 0.5054(3) 0.286(2) 0.145(3) Uiso 1.000000 GR
C44 C 0.3505(7) 0.6463(3) 0.0480(9) 0.130(4) Uani 1.000000 .
H44 H 0.4049(7) 0.6425(3) 0.0082(9) 0.156(5) Uiso 1.000000 R
B01F B 0.4067(6) 0.4820(4) 0.7469(5) 0.0728(18) Uani 1.000000 .
C43 C 0.2487(8) 0.6733(3) 0.0356(7) 0.110(3) Uani 1.000000 .
H43 H 0.2243(8) 0.6916(3) -0.0153(7) 0.132(3) Uiso 1.000000 R
C11 C -0.2639(5) 0.3279(4) 0.2027(5) 0.116(3) Uani 1.000000 .
H11a H -0.2497(18) 0.328(3) 0.1428(6) 0.174(5) Uiso 1.000000 GR
H11b H -0.285(3) 0.2906(11) 0.220(3) 0.174(5) Uiso 1.000000 GR
H11c H -0.3243(16) 0.3539(15) 0.212(3) 0.174(5) Uiso 1.000000 GR
C20 C 0.7664(10) 0.3372(5) 0.5912(9) 0.140(4) Uani 1.000000 .
H20 H 0.7780(10) 0.3035(5) 0.6215(9) 0.168(5) Uiso 1.000000 R
C45 C 0.3576(11) 0.6248(4) 0.1349(11) 0.185(7) Uani 1.000000 .
H45 H 0.4149(11) 0.6040(4) 0.1646(11) 0.222(9) Uiso 1.000000 R
C42 C 0.1873(12) 0.6707(4) 0.1040(9) 0.148(4) Uani 1.000000 .
H42 H 0.1144(12) 0.6846(4) 0.1092(9) 0.177(5) Uiso 1.000000 R
C46 C 0.2533(16) 0.6441(7) 0.1621(8) 0.205(7) Uani 1.000000 .
H46 H 0.2326(16) 0.6384(7) 0.2179(8) 0.246(9) Uiso 1.000000 R
C23 C 0.7130(11) 0.4215(5) 0.5578(13) 0.152(6) Uani 1.000000 .
H23 H 0.6773(11) 0.4589(5) 0.5594(13) 0.183(7) Uiso 1.000000 R
C19 C 0.7013(10) 0.3816(10) 0.6149(7) 0.177(7) Uani 1.000000 .
H19 H 0.6605(10) 0.3844(10) 0.6672(7) 0.212(9) Uiso 1.000000 R

loop_
_atom_site_aniso_label
_atom_site_aniso_U_11
_atom_site_aniso_U_22
_atom_site_aniso_U_33
_atom_site_aniso_U_12
_atom_site_aniso_U_13
_atom_site_aniso_U_23
Au1 0.04252(9) 0.03413(9) 0.04346(10) -0.00090(7) 0.00579(6) -0.00121(7)
Fe1 0.0512(4) 0.0569(4) 0.0479(4) 0.0130(3) 0.0118(3) 0.0068(3)
Fe2 0.0840(6) 0.0566(5) 0.0713(5) -0.0094(4) 0.0109(4) -0.0004(4)
N3 0.058(2) 0.048(2) 0.045(2) 0.0022(18) 0.0082(17) -0.0061(17)
N1 0.0427(19) 0.045(2) 0.047(2) 0.0012(15) 0.0061(15) -0.0072(16)
N2 0.0441(19) 0.044(2) 0.051(2) 0.0006(16) 0.0031(16) -0.0100(17)
C1 0.041(2) 0.034(2) 0.044(2) 0.0029(16) 0.0069(17) -0.0036(17)
N4 0.054(2) 0.060(2) 0.053(2) -0.005(2) 0.0101(19) 0.009(2)
C27 0.051(2) 0.040(2) 0.046(2) 0.0009(19) 0.0023(19) -0.0115(19)
C24 0.045(2) 0.046(2) 0.046(2) -0.0012(19) 0.0076(19) 0.002(2)
C32 0.044(2) 0.055(3) 0.057(3) 0.000(2) 0.001(2) -0.014(2)
C18 0.073(4) 0.073(4) 0.056(3) 0.015(3) -0.007(3) -0.012(3)
C2 0.061(3) 0.074(3) 0.053(3) -0.003(3) 0.017(2) -0.016(3)
C5 0.054(3) 0.052(3) 0.050(3) -0.006(2) 0.011(2) 0.001(2)
C28 0.051(3) 0.044(2) 0.060(3) 0.003(2) 0.000(2) -0.014(2)
C3 0.065(3) 0.075(4) 0.047(3) 0.001(3) 0.009(2) -0.015(3)
C13 0.047(2) 0.046(2) 0.060(3) -0.002(2) -0.002(2) -0.005(2)
C36 0.065(3) 0.060(3) 0.069(3) -0.018(3) 0.004(3) 0.017(3)
C4 0.038(2) 0.054(3) 0.046(2) 0.0019(19) 0.0092(18) -0.002(2)
C31 0.056(3) 0.064(3) 0.081(4) -0.012(3) 0.009(3) -0.024(3)
F3 0.140(4) 0.182(6) 0.165(5) 0.048(4) -0.084(4) -0.061(4)
C26 0.083(4) 0.074(4) 0.050(3) 0.005(3) 0.016(3) -0.010(3)
C9 0.048(3) 0.059(3) 0.071(3) 0.012(2) 0.010(2) 0.007(3)
C25 0.083(4) 0.095(5) 0.044(3) -0.001(3) 0.020(3) 0.005(3)
C6 0.060(3) 0.072(4) 0.058(3) -0.023(3) 0.015(2) -0.010(3)
C33 0.056(3) 0.075(4) 0.095(5) 0.005(3) -0.016(3) -0.018(3)
C7 0.045(3) 0.110(5) 0.046(3) -0.007(3) 0.007(2) -0.013(3)
C17 0.082(4) 0.069(4) 0.106(5) 0.018(3) -0.003(4) -0.031(4)
C14 0.045(3) 0.047(2) 0.075(3) -0.000(2) 0.003(2) -0.004(2)
C35 0.061(3) 0.094(5) 0.075(4) 0.019(3) -0.003(3) -0.004(3)
C30 0.082(4) 0.038(3) 0.089(4) -0.008(3) 0.020(3) -0.015(3)
C8 0.052(3) 0.106(5) 0.062(3) 0.023(3) 0.003(2) 0.009(3)
C21 0.052(4) 0.162(9) 0.143(9) 0.022(5) 0.003(4) -0.075(7)
C37 0.062(3) 0.051(3) 0.084(4) -0.009(2) 0.015(3) 0.009(3)
C29 0.076(4) 0.042(3) 0.078(4) 0.009(3) -0.000(3) -0.005(3)
F1 0.138(4) 0.218(7) 0.121(4) -0.028(4) 0.016(3) 0.072(4)
C10 0.093(4) 0.052(3) 0.078(4) 0.005(3) 0.002(3) 0.008(3)
F4 0.195(6) 0.367(12) 0.158(6) 0.154(7) 0.106(5) 0.092(6)
C38 0.096(5) 0.086(5) 0.126(6) -0.017(4) 0.035(5) 0.038(5)
C41 0.098(5) 0.066(4) 0.068(4) 0.006(3) -0.006(3) -0.001(3)
C39 0.078(5) 0.079(5) 0.184(9) -0.001(4) 0.037(6) 0.019(6)
F2 0.187(6) 0.142(5) 0.223(7) -0.002(4) -0.082(5) -0.021(5)
C15 0.065(4) 0.059(3) 0.129(6) 0.007(3) 0.037(4) 0.024(4)
C34 0.131(7) 0.048(3) 0.159(8) -0.015(4) 0.044(6) 0.000(4)
C40 0.095(5) 0.074(4) 0.124(7) -0.001(4) -0.038(5) -0.001(4)
C16 0.083(5) 0.045(3) 0.173(8) 0.011(3) 0.026(5) 0.012(4)
C22 0.094(7) 0.168(11) 0.146(10) -0.070(7) -0.025(7) 0.030(9)
C12 0.082(5) 0.058(4) 0.149(7) 0.024(3) 0.007(4) 0.006(4)
C44 0.078(5) 0.065(5) 0.243(13) -0.019(4) -0.012(6) 0.009(6)
B01F 0.061(4) 0.087(5) 0.069(4) 0.001(4) -0.005(3) 0.006(4)
C43 0.126(7) 0.054(4) 0.146(8) -0.006(4) -0.011(6) 0.006(5)
C11 0.058(4) 0.204(10) 0.084(5) -0.016(5) -0.003(3) -0.051(6)
C20 0.121(8) 0.156(10) 0.134(9) 0.030(7) -0.056(7) 0.054(8)
C45 0.176(11) 0.059(5) 0.291(17) -0.002(6) -0.166(11) 0.003(8)
C42 0.209(13) 0.099(7) 0.134(9) 0.019(8) 0.003(10) -0.055(7)
C46 0.31(2) 0.193(14) 0.099(8) 0.018(14) -0.092(11) -0.067(9)
C23 0.101(8) 0.114(8) 0.230(16) 0.043(7) -0.068(10) -0.081(9)
C19 0.092(7) 0.36(2) 0.081(7) 0.021(12) -0.007(6) -0.082(10)

loop_
_atom_type_symbol
_atom_type_scat_dispersion_real
_atom_type_scat_dispersion_imag
_atom_type_scat_Cromer_Mann_a1
_atom_type_scat_Cromer_Mann_a2
_atom_type_scat_Cromer_Mann_a3
_atom_type_scat_Cromer_Mann_a4
_atom_type_scat_Cromer_Mann_b1
_atom_type_scat_Cromer_Mann_b2
_atom_type_scat_Cromer_Mann_b3
_atom_type_scat_Cromer_Mann_b4
_atom_type_scat_Cromer_Mann_c
_atom_type_scat_source
_atom_type_scat_dispersion_source
C 0.00347 0.00161 2.31000 1.02000 1.58860 0.86500 20.84390 10.20750 0.56870 51.65120 0.215599998832 'International Tables Volume C Table 6.1.1.4 (pp. 500-502)' 'Henke, Gullikson and Davis, At. Data and Nucl. Data Tables, 1993, 54, 2'
B 0.00141 0.00067 2.05450 1.33260 1.09790 0.70680 23.21850 1.02100 60.34980 0.14030 -0.193200007081 'International Tables Volume C Table 6.1.1.4 (pp. 500-502)' 'Henke, Gullikson and Davis, At. Data and Nucl. Data Tables, 1993, 54, 2'
F 0.01794 0.01033 3.53920 2.64120 1.51700 1.02430 10.28250 4.29440 0.26150 26.14760 0.277599990368 'International Tables Volume C Table 6.1.1.4 (pp. 500-502)' 'Henke, Gullikson and Davis, At. Data and Nucl. Data Tables, 1993, 54, 2'
H 0.00000 0.00000 0.49300 0.32291 0.14019 0.04081 10.51090 26.12570 3.14236 57.79970 0.0030380000826 'International Tables Volume C Table 6.1.1.4 (pp. 500-502)' 'Henke, Gullikson and Davis, At. Data and Nucl. Data Tables, 1993, 54, 2'
N 0.00653 0.00323 12.21260 3.13220 2.01250 1.16630 0.00570 9.89330 28.99750 0.58260 -11.5290002823 'International Tables Volume C Table 6.1.1.4 (pp. 500-502)' 'Henke, Gullikson and Davis, At. Data and Nucl. Data Tables, 1993, 54, 2'
Au -1.84507 8.87037 16.88190 18.59130 25.55820 5.86000 0.46110 8.62160 1.48260 36.39560 12.0657997131 'International Tables Volume C Table 6.1.1.4 (pp. 500-502)' 'Henke, Gullikson and Davis, At. Data and Nucl. Data Tables, 1993, 54, 2'
Fe 0.35822 0.84933 11.76950 7.35730 3.52220 2.30450 4.76110 0.30720 15.35350 76.88050 1.03690004349 'International Tables Volume C Table 6.1.1.4 (pp. 500-502)' 'Henke, Gullikson and Davis, At. Data and Nucl. Data Tables, 1993, 54, 2'

loop_
_geom_angle_atom_site_label_1
_geom_angle_atom_site_label_2
_geom_angle_atom_site_label_3
_geom_angle
_geom_angle_site_symmetry_1
_geom_angle_site_symmetry_3
_geom_angle_publ_flag
C24 Au1 C1 175.78(17) . . ?
C17 Fe1 C18 41.1(2) . . ?
C14 Fe1 C18 40.6(2) . . ?
C14 Fe1 C17 68.9(2) . . ?
C21 Fe1 C18 124.3(4) . . ?
C21 Fe1 C17 108.1(3) . . ?
C21 Fe1 C14 159.9(5) . . ?
C15 Fe1 C18 68.0(3) . . ?
C15 Fe1 C17 68.2(3) . . ?
C15 Fe1 C14 40.7(2) . . ?
C15 Fe1 C21 158.3(5) . . ?
C16 Fe1 C18 67.5(3) . . ?
C16 Fe1 C17 39.5(3) . . ?
C16 Fe1 C14 68.6(2) . . ?
C16 Fe1 C21 122.6(4) . . ?
C16 Fe1 C15 41.1(2) . . ?
C22 Fe1 C18 109.0(4) . . ?
C22 Fe1 C17 123.9(5) . . ?
C22 Fe1 C14 123.6(5) . . ?
C22 Fe1 C21 40.4(5) . . ?
C22 Fe1 C15 159.4(6) . . ?
C22 Fe1 C16 158.5(6) . . ?
C20 Fe1 C18 159.8(5) . . ?
C20 Fe1 C17 124.1(5) . . ?
C20 Fe1 C14 159.0(5) . . ?
C20 Fe1 C21 38.8(4) . . ?
C20 Fe1 C15 124.2(5) . . ?
C20 Fe1 C16 109.8(4) . . ?
C20 Fe1 C22 65.6(5) . . ?
C23 Fe1 C18 123.2(6) . . ?
C23 Fe1 C17 158.0(7) . . ?
C23 Fe1 C14 109.0(3) . . ?
C23 Fe1 C21 65.8(4) . . ?
C23 Fe1 C15 125.5(5) . . ?
C23 Fe1 C16 161.9(7) . . ?
C23 Fe1 C22 37.8(5) . . ?
C23 Fe1 C20 65.5(5) . . ?
C19 Fe1 C18 157.3(7) . . ?
C19 Fe1 C17 160.6(7) . . ?
C19 Fe1 C14 122.1(5) . . ?
C19 Fe1 C21 67.2(4) . . ?
C19 Fe1 C15 108.7(4) . . ?
C19 Fe1 C16 125.7(7) . . ?
C19 Fe1 C22 65.7(6) . . ?
C19 Fe1 C20 40.6(5) . . ?
C19 Fe1 C23 39.1(6) . . ?
C38 Fe2 C37 40.6(3) . . ?
C41 Fe2 C37 41.2(2) . . ?
C41 Fe2 C38 67.7(3) . . ?
C39 Fe2 C37 69.0(3) . . ?
C39 Fe2 C38 40.6(3) . . ?
C39 Fe2 C41 67.8(3) . . ?
C40 Fe2 C37 68.9(3) . . ?
C40 Fe2 C38 67.5(4) . . ?
C40 Fe2 C41 40.4(3) . . ?
C40 Fe2 C39 39.9(3) . . ?
C44 Fe2 C37 121.6(3) . . ?
C44 Fe2 C38 156.9(4) . . ?
C44 Fe2 C41 109.0(4) . . ?
C44 Fe2 C39 161.4(4) . . ?
C44 Fe2 C40 125.8(5) . . ?
C43 Fe2 C37 155.9(4) . . ?
C43 Fe2 C38 162.3(4) . . ?
C43 Fe2 C41 121.1(4) . . ?
C43 Fe2 C39 125.1(4) . . ?
C43 Fe2 C40 108.2(4) . . ?
C43 Fe2 C44 39.5(3) . . ?
C45 Fe2 C37 108.6(3) . . ?
C45 Fe2 C38 120.9(5) . . ?
C45 Fe2 C41 128.2(5) . . ?
C45 Fe2 C39 154.3(6) . . ?
C45 Fe2 C40 165.1(7) . . ?
C45 Fe2 C44 41.9(5) . . ?
C45 Fe2 C43 67.6(4) . . ?
C42 Fe2 C37 164.9(4) . . ?
C42 Fe2 C38 126.8(5) . . ?
C42 Fe2 C41 151.8(4) . . ?
C42 Fe2 C39 106.3(5) . . ?
C42 Fe2 C40 117.4(5) . . ?
C42 Fe2 C44 67.3(5) . . ?
C42 Fe2 C43 38.3(4) . . ?
C42 Fe2 C45 69.0(5) . . ?
C46 Fe2 C37 131.1(5) . . ?
C46 Fe2 C38 112.2(6) . . ?
C46 Fe2 C41 168.4(6) . . ?
C46 Fe2 C39 120.3(6) . . ?
C46 Fe2 C40 151.1(6) . . ?
C46 Fe2 C44 66.2(6) . . ?
C46 Fe2 C43 62.6(6) . . ?
C46 Fe2 C45 41.0(6) . . ?
C46 Fe2 C42 37.9(5) . . ?
C24 N3 C27 124.7(4) . . ?
C26 N3 C27 124.2(4) . . ?
C26 N3 C24 110.9(4) . . ?
C2 N1 C1 111.3(4) . . ?
C4 N1 C1 124.6(4) . . ?
C4 N1 C2 124.1(4) . . ?
C3 N2 C1 110.9(4) . . ?
C13 N2 C1 124.6(4) . . ?
C13 N2 C3 124.1(4) . . ?
N1 C1 Au1 123.5(3) . . ?
N2 C1 Au1 131.8(3) . . ?
N2 C1 N1 104.6(4) . . ?
C36 N4 C24 124.5(4) . . ?
C25 N4 C24 109.4(5) . . ?
C25 N4 C36 125.9(5) . . ?
C32 C27 N3 118.0(4) . . ?
C28 C27 N3 119.3(4) . . ?
C28 C27 C32 122.7(5) . . ?
N3 C24 Au1 125.1(3) . . ?
N4 C24 Au1 129.5(4) . . ?
N4 C24 N3 105.3(4) . . ?
C31 C32 C27 116.7(5) . . ?
C35 C32 C27 121.8(5) . . ?
C35 C32 C31 121.4(5) . . ?
H18 C18 Fe1 127.04(19) . . ?
C17 C18 Fe1 69.2(4) . . ?
C17 C18 H18 125.9(4) . . ?
C14 C18 Fe1 69.5(3) . . ?
C14 C18 H18 125.9(3) . . ?
C14 C18 C17 108.3(6) . . ?
H2 C2 N1 127.1(3) . . ?
C3 C2 N1 105.9(4) . . ?
C3 C2 H2 127.1(3) . . ?
C6 C5 C4 116.5(5) . . ?
C10 C5 C4 121.2(5) . . ?
C10 C5 C6 122.2(5) . . ?
C33 C28 C27 121.7(5) . . ?
C29 C28 C27 117.8(5) . . ?
C29 C28 C33 120.5(5) . . ?
C2 C3 N2 107.3(5) . . ?
H3 C3 N2 126.4(3) . . ?
H3 C3 C2 126.4(3) . . ?
H13a C13 N2 109.5(2) . . ?
H13b C13 N2 109.5(2) . . ?
H13b C13 H13a 108.1 . . ?
C14 C13 N2 110.9(4) . . ?
C14 C13 H13a 109.5(3) . . ?
C14 C13 H13b 109.5(3) . . ?
H36a C36 N4 109.1(3) . . ?
H36b C36 N4 109.1(3) . . ?
H36b C36 H36a 107.9 . . ?
C37 C36 N4 112.4(4) . . ?
C37 C36 H36a 109.1(3) . . ?
C37 C36 H36b 109.1(3) . . ?
C5 C4 N1 118.2(4) . . ?
C9 C4 N1 118.6(4) . . ?
C9 C4 C5 123.1(5) . . ?
H31 C31 C32 118.6(3) . . ?
C30 C31 C32 122.8(5) . . ?
C30 C31 H31 118.6(3) . . ?
H26 C26 N3 126.8(3) . . ?
C25 C26 N3 106.5(5) . . ?
C25 C26 H26 126.8(3) . . ?
C8 C9 C4 117.1(5) . . ?
C12 C9 C4 120.9(5) . . ?
C12 C9 C8 122.0(5) . . ?
C26 C25 N4 108.0(5) . . ?
H25 C25 N4 126.0(3) . . ?
H25 C25 C26 126.0(3) . . ?
H6 C6 C5 118.9(3) . . ?
C7 C6 C5 122.2(5) . . ?
C7 C6 H6 118.9(3) . . ?
H33a C33 C28 109.5 . . ?
H33b C33 C28 109.5 . . ?
H33b C33 H33a 109.5 . . ?
H33c C33 C28 109.5 . . ?
H33c C33 H33a 109.5 . . ?
H33c C33 H33b 109.5 . . ?
C8 C7 C6 119.0(5) . . ?
C11 C7 C6 121.9(7) . . ?
C11 C7 C8 119.0(7) . . ?
C18 C17 Fe1 69.7(3) . . ?
H17 C17 Fe1 125.2(2) . . ?
H17 C17 C18 126.0(4) . . ?
C16 C17 Fe1 70.6(4) . . ?
C16 C17 C18 108.0(6) . . ?
C16 C17 H17 126.0(4) . . ?
C18 C14 Fe1 70.0(3) . . ?
C13 C14 Fe1 128.3(4) . . ?
C13 C14 C18 127.3(5) . . ?
C15 C14 Fe1 69.8(3) . . ?
C15 C14 C18 107.4(5) . . ?
C15 C14 C13 125.2(5) . . ?
H35a C35 C32 109.5 . . ?
H35b C35 C32 109.5 . . ?
H35b C35 H35a 109.5 . . ?
H35c C35 C32 109.5 . . ?
H35c C35 H35a 109.5 . . ?
H35c C35 H35b 109.5 . . ?
C29 C30 C31 117.9(5) . . ?
C34 C30 C31 121.0(6) . . ?
C34 C30 C29 121.1(6) . . ?
C7 C8 C9 122.0(5) . . ?
H8 C8 C9 119.0(4) . . ?
H8 C8 C7 119.0(3) . . ?
H21 C21 Fe1 124.5(2) . . ?
C22 C21 Fe1 69.9(5) . . ?
C22 C21 H21 127.0(9) . . ?
C20 C21 Fe1 70.2(5) . . ?
C20 C21 H21 127.0(8) . . ?
C20 C21 C22 106.1(9) . . ?
C36 C37 Fe2 127.3(4) . . ?
C38 C37 Fe2 69.1(4) . . ?
C38 C37 C36 128.4(6) . . ?
C41 C37 Fe2 69.7(3) . . ?
C41 C37 C36 126.0(5) . . ?
C41 C37 C38 105.6(6) . . ?
C30 C29 C28 122.1(5) . . ?
H29 C29 C28 119.0(3) . . ?
H29 C29 C30 119.0(3) . . ?
H10a C10 C5 109.5 . . ?
H10b C10 C5 109.5 . . ?
H10b C10 H10a 109.5 . . ?
H10c C10 C5 109.5 . . ?
H10c C10 H10a 109.5 . . ?
H10c C10 H10b 109.5 . . ?
C37 C38 Fe2 70.4(3) . . ?
H38 C38 Fe2 126.4(3) . . ?
H38 C38 C37 125.1(4) . . ?
C39 C38 Fe2 69.7(4) . . ?
C39 C38 C37 109.8(7) . . ?
C39 C38 H38 125.1(5) . . ?
C37 C41 Fe2 69.1(3) . . ?
H41 C41 Fe2 126.7(2) . . ?
H41 C41 C37 125.8(4) . . ?
C40 C41 Fe2 69.9(4) . . ?
C40 C41 C37 108.4(6) . . ?
C40 C41 H41 125.8(5) . . ?
C38 C39 Fe2 69.6(5) . . ?
H39 C39 Fe2 124.9(2) . . ?
H39 C39 C38 126.0(5) . . ?
C40 C39 Fe2 71.1(4) . . ?
C40 C39 C38 108.1(7) . . ?
C40 C39 H39 126.0(5) . . ?
C14 C15 Fe1 69.5(3) . . ?
H15 C15 Fe1 126.2(2) . . ?
H15 C15 C14 126.2(3) . . ?
C16 C15 Fe1 69.6(4) . . ?
C16 C15 C14 107.5(6) . . ?
C16 C15 H15 126.2(4) . . ?
H34a C34 C30 109.5 . . ?
H34b C34 C30 109.5 . . ?
H34b C34 H34a 109.5 . . ?
H34c C34 C30 109.5 . . ?
H34c C34 H34a 109.5 . . ?
H34c C34 H34b 109.5 . . ?
C41 C40 Fe2 69.7(4) . . ?
C39 C40 Fe2 69.0(5) . . ?
C39 C40 C41 108.1(7) . . ?
H40 C40 Fe2 126.9(2) . . ?
H40 C40 C41 126.0(5) . . ?
H40 C40 C39 126.0(5) . . ?
C17 C16 Fe1 69.9(4) . . ?
C15 C16 Fe1 69.3(4) . . ?
C15 C16 C17 108.8(6) . . ?
H16 C16 Fe1 126.8(2) . . ?
H16 C16 C17 125.6(4) . . ?
H16 C16 C15 125.6(4) . . ?
C21 C22 Fe1 69.7(5) . . ?
H22 C22 Fe1 126.1(3) . . ?
H22 C22 C21 126.1(9) . . ?
C23 C22 Fe1 69.7(7) . . ?
C23 C22 C21 107.9(12) . . ?
C23 C22 H22 126.1(12) . . ?
H12a C12 C9 109.5 . . ?
H12b C12 C9 109.5 . . ?
H12b C12 H12a 109.5 . . ?
H12c C12 C9 109.5 . . ?
H12c C12 H12a 109.5 . . ?
H12c C12 H12b 109.5 . . ?
H44 C44 Fe2 125.0(3) . . ?
C43 C44 Fe2 70.5(5) . . ?
C43 C44 H44 126.7(8) . . ?
C45 C44 Fe2 69.4(5) . . ?
C45 C44 H44 126.7(8) . . ?
C45 C44 C43 106.6(11) . . ?
F1 B01F F3 117.2(7) . . ?
F4 B01F F3 118.6(8) . . ?
F4 B01F F1 112.4(7) . . ?
F2 B01F F3 101.5(6) . . ?
F2 B01F F1 100.8(7) . . ?
F2 B01F F4 102.4(8) . . ?
C44 C43 Fe2 70.0(5) . . ?
H43 C43 Fe2 126.4(3) . . ?
H43 C43 C44 123.5(7) . . ?
C42 C43 Fe2 71.8(6) . . ?
C42 C43 C44 113.1(11) . . ?
C42 C43 H43 123.5(8) . . ?
H11a C11 C7 109.5 . . ?
H11b C11 C7 109.5 . . ?
H11b C11 H11a 109.5 . . ?
H11c C11 C7 109.5 . . ?
H11c C11 H11a 109.5 . . ?
H11c C11 H11b 109.5 . . ?
C21 C20 Fe1 71.0(5) . . ?
H20 C20 Fe1 126.9(3) . . ?
H20 C20 C21 125.8(8) . . ?
C19 C20 Fe1 68.0(5) . . ?
C19 C20 C21 108.5(11) . . ?
C19 C20 H20 125.8(11) . . ?
C44 C45 Fe2 68.7(5) . . ?
H45 C45 Fe2 124.9(3) . . ?
H45 C45 C44 129.9(8) . . ?
C46 C45 Fe2 68.3(6) . . ?
C46 C45 C44 100.3(9) . . ?
C46 C45 H45 129.9(10) . . ?
C43 C42 Fe2 69.9(5) . . ?
H42 C42 Fe2 124.8(4) . . ?
H42 C42 C43 127.9(8) . . ?
C46 C42 Fe2 69.0(7) . . ?
C46 C42 C43 104.1(14) . . ?
C46 C42 H42 127.9(11) . . ?
C45 C46 Fe2 70.6(6) . . ?
C42 C46 Fe2 73.1(6) . . ?
C42 C46 C45 115.8(15) . . ?
H46 C46 Fe2 125.8(5) . . ?
H46 C46 C45 122.1(10) . . ?
H46 C46 C42 122.1(11) . . ?
C22 C23 Fe1 72.5(6) . . ?
H23 C23 Fe1 124.4(3) . . ?
H23 C23 C22 124.4(12) . . ?
C19 C23 Fe1 69.6(8) . . ?
C19 C23 C22 111.2(12) . . ?
C19 C23 H23 124.4(11) . . ?
C20 C19 Fe1 71.4(6) . . ?
C23 C19 Fe1 71.3(6) . . ?
C23 C19 C20 106.3(11) . . ?
H19 C19 Fe1 126.7(4) . . ?
H19 C19 C20 126.7(11) . . ?
H19 C19 C23 126.7(11) . . ?

loop_
_geom_bond_atom_site_label_1
_geom_bond_atom_site_label_2
_geom_bond_distance
_geom_bond_site_symmetry_2
_geom_bond_publ_flag
Au1 C1 2.014(4) . ?
Au1 C24 2.016(5) . ?
Fe1 C18 2.029(5) . ?
Fe1 C17 2.022(6) . ?
Fe1 C14 2.022(5) . ?
Fe1 C21 2.001(7) . ?
Fe1 C15 2.026(6) . ?
Fe1 C16 2.030(7) . ?
Fe1 C22 2.004(8) . ?
Fe1 C20 1.992(7) . ?
Fe1 C23 1.970(10) . ?
Fe1 C19 1.949(10) . ?
Fe2 C37 2.026(6) . ?
Fe2 C38 2.009(7) . ?
Fe2 C41 2.034(6) . ?
Fe2 C39 2.010(8) . ?
Fe2 C40 2.037(7) . ?
Fe2 C44 2.012(8) . ?
Fe2 C43 2.018(7) . ?
Fe2 C45 2.023(8) . ?
Fe2 C42 2.042(9) . ?
Fe2 C46 1.992(10) . ?
N3 C27 1.454(6) . ?
N3 C24 1.338(6) . ?
N3 C26 1.381(6) . ?
N1 C1 1.348(5) . ?
N1 C2 1.375(6) . ?
N1 C4 1.443(6) . ?
N2 C1 1.338(6) . ?
N2 C3 1.371(6) . ?
N2 C13 1.475(6) . ?
N4 C24 1.350(6) . ?
N4 C36 1.463(7) . ?
N4 C25 1.385(7) . ?
C27 C32 1.387(6) . ?
C27 C28 1.380(7) . ?
C32 C31 1.385(7) . ?
C32 C35 1.495(7) . ?
C18 H18 0.9300 . ?
C18 C17 1.420(9) . ?
C18 C14 1.404(7) . ?
C2 H2 0.9300 . ?
C2 C3 1.342(8) . ?
C5 C4 1.386(7) . ?
C5 C6 1.394(7) . ?
C5 C10 1.493(7) . ?
C28 C33 1.506(7) . ?
C28 C29 1.382(7) . ?
C3 H3 0.9300 . ?
C13 H13a 0.9700 . ?
C13 H13b 0.9700 . ?
C13 C14 1.483(7) . ?
C36 H36a 0.9700 . ?
C36 H36b 0.9700 . ?
C36 C37 1.481(8) . ?
C4 C9 1.390(7) . ?
C31 H31 0.9300 . ?
C31 C30 1.378(8) . ?
F3 B01F 1.302(8) . ?
C26 H26 0.9300 . ?
C26 C25 1.317(8) . ?
C9 C8 1.393(8) . ?
C9 C12 1.513(8) . ?
C25 H25 0.9300 . ?
C6 H6 0.9300 . ?
C6 C7 1.379(8) . ?
C33 H33a 0.9600 . ?
C33 H33b 0.9600 . ?
C33 H33c 0.9600 . ?
C7 C8 1.362(9) . ?
C7 C11 1.516(8) . ?
C17 H17 0.9300 . ?
C17 C16 1.369(10) . ?
C14 C15 1.409(8) . ?
C35 H35a 0.9600 . ?
C35 H35b 0.9600 . ?
C35 H35c 0.9600 . ?
C30 C29 1.378(8) . ?
C30 C34 1.507(8) . ?
C8 H8 0.9300 . ?
C21 H21 0.9300 . ?
C21 C22 1.381(15) . ?
C21 C20 1.326(14) . ?
C37 C38 1.399(9) . ?
C37 C41 1.428(8) . ?
C29 H29 0.9300 . ?
F1 B01F 1.307(8) . ?
C10 H10a 0.9600 . ?
C10 H10b 0.9600 . ?
C10 H10c 0.9600 . ?
F4 B01F 1.252(9) . ?
C38 H38 0.9300 . ?
C38 C39 1.396(11) . ?
C41 H41 0.9300 . ?
C41 C40 1.406(10) . ?
C39 H39 0.9300 . ?
C39 C40 1.381(11) . ?
F2 B01F 1.406(10) . ?
C15 H15 0.9300 . ?
C15 C16 1.422(8) . ?
C34 H34a 0.9600 . ?
C34 H34b 0.9600 . ?
C34 H34c 0.9600 . ?
C40 H40 0.9300 . ?
C16 H16 0.9300 . ?
C22 H22 0.9300 . ?
C22 C23 1.287(16) . ?
C12 H12a 0.9600 . ?
C12 H12b 0.9600 . ?
C12 H12c 0.9600 . ?
C44 H44 0.9300 . ?
C44 C43 1.361(12) . ?
C44 C45 1.443(17) . ?
C43 H43 0.9300 . ?
C43 C42 1.333(14) . ?
C11 H11a 0.9600 . ?
C11 H11b 0.9600 . ?
C11 H11c 0.9600 . ?
C20 H20 0.9300 . ?
C20 C19 1.367(16) . ?
C45 H45 0.9300 . ?
C45 C46 1.41(2) . ?
C42 H42 0.9300 . ?
C42 C46 1.309(16) . ?
C46 H46 0.9300 . ?
C23 H23 0.9800 . ?
C23 C19 1.311(19) . ?
C19 H19 0.9800 . ?
